data_2017676
loop_
_publ_author_name
'Yepes, Andr\'es F.'
'Jaimes, Ederson'
'Bahsas, Ali'
'Palma, Alirio'
'Hursthouse, Michael B.'
'Cobo, Justo'
'Glidewell, Christopher'

_publ_section_title
;
 Ring conformations and intermolecular interactions in two fused
 dibenzoazocines
;
_journal_coeditor_code GG3233
_journal_issue 6
_journal_name_full 'Acta Crystallographica Section C'
_journal_page_first o284
_journal_page_last o288
_journal_paper_doi 10.1107/S0108270110014708
_journal_volume 66
_journal_year 2010
_chemical_formula_iupac 'C23 H23 N O'
_chemical_formula_moiety 'C23 H23 N O'
_chemical_formula_sum 'C23 H23 N O'
_chemical_formula_weight 329.42
_chemical_name_systematic
;
14-acetyl-8,11-dimethyl-7,8,13,14-
tetrahydrobenzo[<i>f</i>]naphtho[1,2-<i>b</i>]azocine--14-acetyl-
8,9-dimethyl-7,8,13,14-tetrahydrobenzo[<i>f</i>]naphtho[1,2-<i>b</i>]azocine
(74/26)
;
_space_group_IT_number 14
_symmetry_cell_setting monoclinic
_symmetry_space_group_name_Hall '-P 2ybc'
_symmetry_space_group_name_H-M 'P 1 21/c 1'
_atom_sites_solution_hydrogens geom
_atom_sites_solution_primary direct
_atom_sites_solution_secondary difmap
_cell_angle_alpha 90.00
_cell_angle_beta 97.348(3)
_cell_angle_gamma 90.00
_cell_formula_units_Z 4
_cell_length_a 18.9549(10)
_cell_length_b 9.8917(4)
_cell_length_c 9.4354(5)
_cell_measurement_reflns_used 4048
_cell_measurement_temperature 120(2)
_cell_measurement_theta_max 27.50
_cell_measurement_theta_min 3.53
_cell_volume 1754.57(15)
_computing_cell_refinement 'DIRAX/LSQ (Duisenberg <i>et al.</i>,  2000)'
_computing_data_collection 'COLLECT (Nonius, 1999)'
_computing_data_reduction 'EVALCCD (Duisenberg <i>et al.</i>,  2003)'
_computing_molecular_graphics 'PLATON (Spek, 2009)'
_computing_publication_material
;
SHELXL97 (Sheldrick, 2008) and PLATON (Spek, 2009)
;
_computing_structure_refinement 'SHELXL97 (Sheldrick, 2008)'
_computing_structure_solution 'SIR2004 (Burla <i>et al.</i>,  2005)'
_diffrn_ambient_temperature 120(2)
_diffrn_detector_area_resol_mean '4096x4096pixels / 62x62mm'
_diffrn_measured_fraction_theta_full 0.998
_diffrn_measured_fraction_theta_max 0.998
_diffrn_measurement_device_type 'Bruker Nonius APEXII CCD camera on \k-goniostat'
_diffrn_measurement_method '\f and \w scans'
_diffrn_radiation_monochromator '10cm confocal mirrors'
_diffrn_radiation_source 'Bruker Nonius FR591 rotating anode'
_diffrn_radiation_type 'Mo K\a'
_diffrn_radiation_wavelength 0.71073
_diffrn_reflns_av_R_equivalents 0.0797
_diffrn_reflns_av_sigmaI/netI 0.0476
_diffrn_reflns_limit_h_max 22
_diffrn_reflns_limit_h_min -22
_diffrn_reflns_limit_k_max 11
_diffrn_reflns_limit_k_min -11
_diffrn_reflns_limit_l_max 11
_diffrn_reflns_limit_l_min -11
_diffrn_reflns_number 23961
_diffrn_reflns_theta_full 25.50
_diffrn_reflns_theta_max 25.50
_diffrn_reflns_theta_min 3.53
_diffrn_standards_decay_% 0
_diffrn_standards_interval_count 0
_diffrn_standards_interval_time 0
_diffrn_standards_number 0
_exptl_absorpt_coefficient_mu 0.075
_exptl_absorpt_correction_T_max 0.988
_exptl_absorpt_correction_T_min 0.959
_exptl_absorpt_correction_type multi-scan
_exptl_absorpt_process_details '(SADABS; Sheldrick, 2003)'
_exptl_crystal_colour colourless
_exptl_crystal_density_diffrn 1.247
_exptl_crystal_density_method 'not measured'
_exptl_crystal_description block
_exptl_crystal_F_000 704
_exptl_crystal_size_max 0.40
_exptl_crystal_size_mid 0.20
_exptl_crystal_size_min 0.16
_refine_diff_density_max 0.223
_refine_diff_density_min -0.181
_refine_ls_extinction_coef 0.013(2)
_refine_ls_extinction_expression Fc^*^=kFc[1+0.001xFc^2^\l^3^/sin(2\q)]^-1/4^
_refine_ls_extinction_method 'SHELXL97 (Sheldrick, 2008)'
_refine_ls_goodness_of_fit_ref 1.044
_refine_ls_hydrogen_treatment constr
_refine_ls_matrix_type full
_refine_ls_number_parameters 386
_refine_ls_number_reflns 3262
_refine_ls_number_restraints 244
_refine_ls_restrained_S_all 1.016
_refine_ls_R_factor_all 0.0882
_refine_ls_R_factor_gt 0.0541
_refine_ls_shift/su_max 0.001
_refine_ls_shift/su_mean 0.000
_refine_ls_structure_factor_coef Fsqd
_refine_ls_weighting_details 'w = 1/[\s^2^(Fo^2^)+(0.0653P)^2^+0.5510P] where P=(Fo^2^+2Fc^2^)/3'
_refine_ls_weighting_scheme calc
_refine_ls_wR_factor_gt 0.1247
_refine_ls_wR_factor_ref 0.1417
_reflns_number_gt 2250
_reflns_number_total 3262
_reflns_threshold_expression I>2\s(I)
_cod_data_source_file gg3233.cif
_cod_data_source_block II
_cod_original_sg_symbol_H-M 'P 21/c'
_cod_database_code 2017676
_cod_database_fobs_code 2017676

loop_
_symmetry_equiv_pos_as_xyz
'x, y, z'
'-x, y+1/2, -z+1/2'
'-x, -y, -z'
'x, -y-1/2, z-1/2'

loop_
_atom_site_type_symbol
_atom_site_label
_atom_site_fract_x
_atom_site_fract_y
_atom_site_fract_z
_atom_site_U_iso_or_equiv
_atom_site_adp_type
_atom_site_calc_flag
_atom_site_refinement_flags
_atom_site_occupancy
_atom_site_disorder_assembly
_atom_site_disorder_group
C C1 0.9103(9) 0.5559(10) 0.721(2) 0.0323(10) Uani d PD 0.634(6) A -1
H H1 0.9109 0.4609 0.7064 0.039 Uiso calc PR 0.634(6) A -1
C C2 0.9540(6) 0.6372(12) 0.6524(13) 0.0313(12) Uani d PD 0.634(6) A -1
H H2 0.9834 0.5985 0.5889 0.038 Uiso calc PR 0.634(6) A -1
C C3 0.9551(9) 0.7779(11) 0.676(2) 0.0375(19) Uani d PD 0.634(6) A -1
H H3 0.9860 0.8337 0.6299 0.045 Uiso calc PR 0.634(6) A -1
C C4 0.9119(14) 0.8342(10) 0.765(4) 0.0377(12) Uani d PD 0.634(6) A -1
H H4 0.9128 0.9293 0.7796 0.045 Uiso calc PR 0.634(6) A -1
C C4a 0.8655(5) 0.7531(7) 0.8370(11) 0.0256(16) Uani d PDU 0.634(6) A -1
C C5 0.8177(6) 0.8106(7) 0.9227(15) 0.031(2) Uani d PD 0.634(6) A -1
H H5 0.8183 0.9055 0.9386 0.037 Uiso calc PR 0.634(6) A -1
C C6 0.7705(12) 0.7320(9) 0.983(3) 0.0349(13) Uani d PD 0.634(6) A -1
H H6 0.7391 0.7730 1.0413 0.042 Uiso calc PR 0.634(6) A -1
C C6a 0.7673(4) 0.5900(7) 0.9609(12) 0.0337(6) Uani d PD 0.634(6) A -1
C C7 0.7169(3) 0.5081(8) 1.0394(6) 0.0383(11) Uani d PD 0.634(6) A -1
H H7A 0.6856 0.5720 1.0827 0.046 Uiso calc PR 0.634(6) A -1
H H7B 0.7455 0.4596 1.1186 0.046 Uiso calc PR 0.634(6) A -1
C C8 0.6695(3) 0.4044(5) 0.9520(5) 0.0412(9) Uani d PD 0.634(6) A -1
H H8 0.6978 0.3196 0.9473 0.049 Uiso calc PR 0.634(6) A -1
C C8a 0.6478(3) 0.4535(6) 0.7984(5) 0.0401(9) Uani d PD 0.634(6) A -1
C C9 0.5866(2) 0.5305(5) 0.7585(6) 0.0446(11) Uani d PD 0.634(6) A -1
H H9 0.5557 0.5510 0.8273 0.054 Uiso calc PR 0.634(6) A -1
C C10 0.5706(2) 0.5773(5) 0.6191(6) 0.0483(14) Uani d PD 0.634(6) A -1
H H10 0.5285 0.6286 0.5947 0.058 Uiso calc PR 0.634(6) A -1
C C11 0.6134(4) 0.5519(7) 0.5159(5) 0.0442(13) Uani d PD 0.634(6) A -1
C C12 0.6753(5) 0.4755(11) 0.5552(5) 0.0425(11) Uani d PD 0.634(6) A -1
H H12 0.7061 0.4571 0.4857 0.051 Uiso calc PR 0.634(6) A -1
C C12a 0.6925(4) 0.4263(10) 0.6933(5) 0.0372(8) Uani d PD 0.634(6) A -1
C C13 0.7585(3) 0.3410(8) 0.7243(7) 0.0393(8) Uani d PD 0.634(6) A -1
H H13A 0.7442 0.2473 0.7442 0.047 Uiso calc PR 0.634(6) A -1
H H13B 0.7831 0.3387 0.6380 0.047 Uiso calc PR 0.634(6) A -1
N N14 0.8093(3) 0.3899(6) 0.8472(10) 0.0320(5) Uani d PD 0.634(6) A -1
C C14a 0.8130(4) 0.5330(7) 0.8754(13) 0.0296(6) Uani d PD 0.634(6) A -1
C C14b 0.8643(4) 0.6110(7) 0.8139(11) 0.0240(16) Uani d PD 0.634(6) A -1
C C141 0.8482(9) 0.2958(9) 0.9292(16) 0.0294(14) Uani d PD 0.634(6) A -1
O O141 0.8467(11) 0.1756(8) 0.8945(19) 0.040(2) Uani d PD 0.634(6) A -1
C C151 0.8989(10) 0.3474(14) 1.0533(18) 0.0359(17) Uani d PD 0.634(6) A -1
H H15A 0.8724 0.3693 1.1329 0.054 Uiso calc PR 0.634(6) A -1
H H15B 0.9228 0.4288 1.0243 0.054 Uiso calc PR 0.634(6) A -1
H H15C 0.9344 0.2777 1.0833 0.054 Uiso calc PR 0.634(6) A -1
C C81 0.6044(3) 0.3704(7) 1.0293(6) 0.0512(16) Uani d PD 0.634(6) A -1
H H81A 0.6207 0.3381 1.1261 0.077 Uiso calc PR 0.634(6) A -1
H H81B 0.5759 0.2998 0.9761 0.077 Uiso calc PR 0.634(6) A -1
H H81C 0.5752 0.4517 1.0346 0.077 Uiso calc PR 0.634(6) A -1
C C111 0.5956(3) 0.6008(5) 0.3635(5) 0.0673(16) Uani d PD 0.634(6) A -1
H H11A 0.5473 0.6380 0.3501 0.101 Uiso calc PR 0.634(6) A -1
H H11B 0.5985 0.5250 0.2977 0.101 Uiso calc PR 0.634(6) A -1
H H11C 0.6295 0.6712 0.3439 0.101 Uiso calc PR 0.634(6) A -1
C C31 0.907(3) 0.541(3) 0.711(9) 0.0323(10) Uani d PD 0.107(3) B -2
H H31 0.9099 0.4448 0.7052 0.039 Uiso calc PR 0.107(3) B -2
C C32 0.954(3) 0.618(4) 0.647(8) 0.0313(12) Uani d PD 0.107(3) B -2
H H32 0.9837 0.5779 0.5846 0.038 Uiso calc PR 0.107(3) B -2
C C33 0.959(4) 0.759(4) 0.674(10) 0.0375(19) Uani d PD 0.107(3) B -2
H H33 0.9935 0.8115 0.6351 0.045 Uiso calc PR 0.107(3) B -2
C C34 0.914(4) 0.818(3) 0.757(10) 0.0377(12) Uani d PD 0.107(3) B -2
H H34 0.9193 0.9111 0.7808 0.045 Uiso calc PR 0.107(3) B -2
C C34a 0.858(2) 0.743(2) 0.808(5) 0.0256(16) Uani d PDU 0.107(3) B -2
C C35 0.811(3) 0.8034(19) 0.894(6) 0.031(2) Uani d PD 0.107(3) B -2
H H35 0.8119 0.8986 0.9075 0.037 Uiso calc PR 0.107(3) B -2
C C36 0.763(2) 0.727(2) 0.957(6) 0.0349(13) Uani d PD 0.107(3) B -2
H H36 0.7299 0.7707 1.0080 0.042 Uiso calc PR 0.107(3) B -2
C C36a 0.7637(10) 0.584(2) 0.947(3) 0.0337(6) Uani d PD 0.107(3) B -2
C C37 0.7101(10) 0.505(3) 1.0214(18) 0.0383(11) Uani d PD 0.107(3) B -2
H H37A 0.7056 0.5511 1.1132 0.046 Uiso calc PR 0.107(3) B -2
H H37B 0.7300 0.4144 1.0445 0.046 Uiso calc PR 0.107(3) B -2
C C38 0.6354(7) 0.4877(15) 0.9411(14) 0.0412(9) Uani d PD 0.107(3) B -2
H H38 0.6052 0.5605 0.9755 0.049 Uiso calc PR 0.107(3) B -2
C C38a 0.6340(9) 0.5082(18) 0.7799(13) 0.0401(9) Uani d PD 0.107(3) B -2
C C39 0.5852(10) 0.594(2) 0.7007(18) 0.0446(11) Uani d PD 0.107(3) B -2
H H39 0.5527 0.6450 0.7480 0.054 Uiso calc PR 0.107(3) B -2
C C40 0.5837(12) 0.605(2) 0.5536(18) 0.0483(14) Uani d PD 0.107(3) B -2
H H40 0.5513 0.6668 0.5030 0.058 Uiso calc PR 0.107(3) B -2
C C41 0.627(2) 0.531(4) 0.4790(15) 0.0442(13) Uani d PD 0.107(3) B -2
C C42 0.679(2) 0.450(4) 0.5582(16) 0.0425(11) Uani d PD 0.107(3) B -2
H H42 0.7133 0.4045 0.5102 0.051 Uiso calc PR 0.107(3) B -2
C C42a 0.6815(11) 0.435(2) 0.7055(14) 0.0372(8) Uani d PD 0.107(3) B -2
C C43 0.7305(8) 0.3284(14) 0.777(2) 0.0393(8) Uani d PD 0.107(3) B -2
H H43A 0.7081 0.2879 0.8561 0.047 Uiso calc PR 0.107(3) B -2
H H43B 0.7361 0.2559 0.7069 0.047 Uiso calc PR 0.107(3) B -2
N N44 0.8026(9) 0.3805(17) 0.835(3) 0.0320(5) Uani d PD 0.107(3) B -2
C C44a 0.8091(12) 0.5238(19) 0.863(3) 0.0296(6) Uani d PD 0.107(3) B -2
C C44b 0.8549(18) 0.601(2) 0.786(4) 0.0240(16) Uani d PD 0.107(3) B -2
C C441 0.8499(12) 0.288(3) 0.900(4) 0.0294(14) Uani d PD 0.107(3) B -2
O O441 0.840(3) 0.166(3) 0.877(7) 0.040(2) Uani d PD 0.107(3) B -2
C C451 0.897(4) 0.336(5) 1.031(7) 0.0359(17) Uani d PD 0.107(3) B -2
H H45A 0.9324 0.2664 1.0625 0.054 Uiso calc PR 0.107(3) B -2
H H45B 0.8683 0.3548 1.1078 0.054 Uiso calc PR 0.107(3) B -2
H H45C 0.9217 0.4191 1.0080 0.054 Uiso calc PR 0.107(3) B -2
C C381 0.6031(18) 0.352(3) 0.980(3) 0.0512(16) Uani d PD 0.107(3) B -2
H H38A 0.6189 0.3306 1.0805 0.077 Uiso calc PR 0.107(3) B -2
H H38B 0.6188 0.2800 0.9194 0.077 Uiso calc PR 0.107(3) B -2
H H38C 0.5511 0.3577 0.9645 0.077 Uiso calc PR 0.107(3) B -2
C C411 0.6222(17) 0.556(3) 0.324(4) 0.0673(16) Uani d PD 0.107(3) B -2
H H41A 0.5721 0.5622 0.2839 0.101 Uiso calc PR 0.107(3) B -2
H H41B 0.6448 0.4813 0.2783 0.101 Uiso calc PR 0.107(3) B -2
H H41C 0.6465 0.6407 0.3074 0.101 Uiso calc PR 0.107(3) B -2
C C51 0.905(2) 0.555(2) 0.720(5) 0.0323(10) Uani d PD 0.260(5) C -3
H H51 0.9013 0.4625 0.6937 0.039 Uiso calc PR 0.260(5) C -3
C C52 0.9606(10) 0.631(3) 0.684(2) 0.0313(12) Uani d PD 0.260(5) C -3
H H52 1.0001 0.5879 0.6508 0.038 Uiso calc PR 0.260(5) C -3
C C53 0.9592(18) 0.773(3) 0.698(5) 0.0375(19) Uani d PD 0.260(5) C -3
H H53 0.9943 0.8266 0.6609 0.045 Uiso calc PR 0.260(5) C -3
C C54 0.907(3) 0.833(2) 0.763(9) 0.0377(12) Uani d PD 0.260(5) C -3
H H54 0.9073 0.9289 0.7734 0.045 Uiso calc PR 0.260(5) C -3
C C54a 0.8532(12) 0.7558(16) 0.817(3) 0.0256(16) Uani d PDU 0.260(5) C -3
C C55 0.8072(18) 0.8138(15) 0.906(4) 0.031(2) Uani d PD 0.260(5) C -3
H H55 0.8044 0.9093 0.9139 0.037 Uiso calc PR 0.260(5) C -3
C C56 0.767(3) 0.735(2) 0.982(7) 0.0349(13) Uani d PD 0.260(5) C -3
H H56 0.7405 0.7750 1.0508 0.042 Uiso calc PR 0.260(5) C -3
C C56a 0.7626(10) 0.5923(17) 0.961(3) 0.0337(6) Uani d PD 0.260(5) C -3
C C57 0.7018(8) 0.516(2) 1.0148(15) 0.0383(11) Uani d PD 0.260(5) C -3
H H57A 0.6673 0.5839 1.0420 0.046 Uiso calc PR 0.260(5) C -3
H H57B 0.7210 0.4676 1.1029 0.046 Uiso calc PR 0.260(5) C -3
C C58 0.6610(6) 0.4148(13) 0.9134(11) 0.0412(9) Uani d PD 0.260(5) C -3
H H58 0.6917 0.3327 0.9134 0.049 Uiso calc PR 0.260(5) C -3
C C58a 0.6492(7) 0.4663(16) 0.7594(11) 0.0401(9) Uani d PD 0.260(5) C -3
C C59 0.5918(6) 0.5480(12) 0.7055(10) 0.0446(11) Uani d PD 0.260(5) C -3
C C60 0.5812(7) 0.5831(16) 0.5616(11) 0.0483(14) Uani d PD 0.260(5) C -3
H H60 0.5418 0.6387 0.5278 0.058 Uiso calc PR 0.260(5) C -3
C C61 0.6255(10) 0.541(2) 0.4669(10) 0.0442(13) Uani d PD 0.260(5) C -3
H H61 0.6166 0.5634 0.3684 0.053 Uiso calc PR 0.260(5) C -3
C C62 0.6846(10) 0.462(3) 0.5207(13) 0.0425(11) Uani d PD 0.260(5) C -3
H H62 0.7162 0.4310 0.4574 0.051 Uiso calc PR 0.260(5) C -3
C C62a 0.6978(9) 0.428(3) 0.6647(14) 0.0372(8) Uani d PD 0.260(5) C -3
C C63 0.7622(8) 0.343(2) 0.7131(17) 0.0393(8) Uani d PD 0.260(5) C -3
H H63A 0.7466 0.2489 0.7262 0.047 Uiso calc PR 0.260(5) C -3
H H63B 0.7936 0.3426 0.6370 0.047 Uiso calc PR 0.260(5) C -3
N N64 0.8040(8) 0.3905(14) 0.849(2) 0.0320(5) Uani d PD 0.260(5) C -3
C C64a 0.8077(10) 0.5344(15) 0.875(3) 0.0296(6) Uani d PD 0.260(5) C -3
C C64b 0.8520(12) 0.6132(17) 0.796(3) 0.0240(16) Uani d PD 0.260(5) C -3
C C641 0.851(2) 0.301(2) 0.920(4) 0.0294(14) Uani d PD 0.260(5) C -3
O O641 0.841(3) 0.1778(19) 0.905(5) 0.040(2) Uani d PD 0.260(5) C -3
C C651 0.903(2) 0.357(3) 1.040(4) 0.0359(17) Uani d PD 0.260(5) C -3
H C65a 0.9465 0.3035 1.0501 0.054 Uiso calc PR 0.260(5) C -3
H H65B 0.8812 0.3518 1.1296 0.054 Uiso calc PR 0.260(5) C -3
H H65C 0.9133 0.4511 1.0202 0.054 Uiso calc PR 0.260(5) C -3
C C581 0.5921(8) 0.3698(19) 0.9706(15) 0.0512(16) Uani d PD 0.260(5) C -3
H H58A 0.6034 0.3015 1.0452 0.077 Uiso calc PR 0.260(5) C -3
H H58B 0.5593 0.3312 0.8923 0.077 Uiso calc PR 0.260(5) C -3
H H58C 0.5697 0.4479 1.0105 0.077 Uiso calc PR 0.260(5) C -3
C C591 0.5421(6) 0.6037(15) 0.7996(13) 0.103(5) Uani d PDU 0.260(5) C -3
H H59A 0.5081 0.5336 0.8191 0.154 Uiso calc PR 0.260(5) C -3
H H59B 0.5164 0.6806 0.7523 0.154 Uiso calc PR 0.260(5) C -3
H H59C 0.5690 0.6337 0.8898 0.154 Uiso calc PR 0.260(5) C -3

loop_
_atom_site_aniso_label
_atom_site_aniso_U_11
_atom_site_aniso_U_22
_atom_site_aniso_U_33
_atom_site_aniso_U_12
_atom_site_aniso_U_13
_atom_site_aniso_U_23
C1 0.038(3) 0.0260(13) 0.0308(19) 0.0014(14) -0.0045(19) -0.0011(14)
C2 0.0348(16) 0.041(2) 0.015(3) 0.001(2) -0.0092(19) 0.006(3)
C3 0.040(2) 0.0372(19) 0.032(5) -0.008(2) -0.007(3) 0.009(3)
C4 0.044(3) 0.0253(14) 0.040(2) -0.0057(15) -0.011(2) 0.0038(16)
C4a 0.026(3) 0.0243(11) 0.021(3) -0.0004(13) -0.020(3) 0.0002(13)
C5 0.037(4) 0.0187(10) 0.031(4) 0.0038(12) -0.018(4) -0.0052(12)
C6 0.040(3) 0.0266(11) 0.036(3) 0.0094(11) -0.006(2) -0.0046(11)
C6a 0.0342(14) 0.0259(11) 0.0392(14) 0.0040(9) -0.0023(12) 0.0003(9)
C7 0.032(2) 0.0344(14) 0.048(2) 0.0123(18) 0.0033(17) 0.0063(16)
C8 0.0354(18) 0.0280(15) 0.059(3) 0.0037(12) 0.0002(19) 0.0111(18)
C8a 0.0348(15) 0.0250(19) 0.059(3) -0.0056(12) 0.0001(18) 0.004(2)
C9 0.0384(17) 0.039(2) 0.056(3) -0.0035(16) 0.003(2) 0.001(2)
C10 0.043(2) 0.0416(19) 0.056(4) -0.0010(15) -0.008(2) 0.005(3)
C11 0.048(3) 0.036(2) 0.044(3) -0.0079(19) -0.010(3) -0.002(3)
C12 0.046(2) 0.029(3) 0.049(3) -0.0115(15) -0.0044(19) -0.004(3)
C12a 0.0373(19) 0.0248(11) 0.048(2) -0.0083(13) -0.0020(17) 0.000(2)
C13 0.0384(16) 0.0286(12) 0.048(2) -0.0001(11) -0.0031(13) -0.0084(12)
N14 0.0341(12) 0.0201(9) 0.0402(12) 0.0001(8) -0.0011(10) -0.0035(8)
C14a 0.0322(15) 0.0190(10) 0.0350(13) 0.0028(9) -0.0056(12) -0.0035(8)
C14b 0.024(3) 0.0226(11) 0.020(3) 0.0012(14) -0.017(3) -0.0009(12)
C141 0.0388(16) 0.0230(12) 0.028(3) 0.0037(11) 0.0107(18) 0.0010(12)
O141 0.061(3) 0.0211(10) 0.039(4) 0.0059(11) 0.007(3) -0.0015(11)
C151 0.0487(18) 0.026(2) 0.033(4) 0.0016(19) 0.003(2) 0.0024(19)
C81 0.044(2) 0.0463(18) 0.064(4) -0.0038(18) 0.009(3) 0.014(3)
C111 0.061(3) 0.069(3) 0.065(3) -0.010(2) -0.017(2) 0.021(3)
C31 0.038(3) 0.0260(13) 0.0308(19) 0.0014(14) -0.0045(19) -0.0011(14)
C32 0.0348(16) 0.041(2) 0.015(3) 0.001(2) -0.0092(19) 0.006(3)
C33 0.040(2) 0.0372(19) 0.032(5) -0.008(2) -0.007(3) 0.009(3)
C34 0.044(3) 0.0253(14) 0.040(2) -0.0057(15) -0.011(2) 0.0038(16)
C34a 0.026(3) 0.0243(11) 0.021(3) -0.0004(13) -0.020(3) 0.0002(13)
C35 0.037(4) 0.0187(10) 0.031(4) 0.0038(12) -0.018(4) -0.0052(12)
C36 0.040(3) 0.0266(11) 0.036(3) 0.0094(11) -0.006(2) -0.0046(11)
C36a 0.0342(14) 0.0259(11) 0.0392(14) 0.0040(9) -0.0023(12) 0.0003(9)
C37 0.032(2) 0.0344(14) 0.048(2) 0.0123(18) 0.0033(17) 0.0063(16)
C38 0.0354(18) 0.0280(15) 0.059(3) 0.0037(12) 0.0002(19) 0.0111(18)
C38a 0.0348(15) 0.0250(19) 0.059(3) -0.0056(12) 0.0001(18) 0.004(2)
C39 0.0384(17) 0.039(2) 0.056(3) -0.0035(16) 0.003(2) 0.001(2)
C40 0.043(2) 0.0416(19) 0.056(4) -0.0010(15) -0.008(2) 0.005(3)
C41 0.048(3) 0.036(2) 0.044(3) -0.0079(19) -0.010(3) -0.002(3)
C42 0.046(2) 0.029(3) 0.049(3) -0.0115(15) -0.0044(19) -0.004(3)
C42a 0.0373(19) 0.0248(11) 0.048(2) -0.0083(13) -0.0020(17) 0.000(2)
C43 0.0384(16) 0.0286(12) 0.048(2) -0.0001(11) -0.0031(13) -0.0084(12)
N44 0.0341(12) 0.0201(9) 0.0402(12) 0.0001(8) -0.0011(10) -0.0035(8)
C44a 0.0322(15) 0.0190(10) 0.0350(13) 0.0028(9) -0.0056(12) -0.0035(8)
C44b 0.024(3) 0.0226(11) 0.020(3) 0.0012(14) -0.017(3) -0.0009(12)
C441 0.0388(16) 0.0230(12) 0.028(3) 0.0037(11) 0.0107(18) 0.0010(12)
O441 0.061(3) 0.0211(10) 0.039(4) 0.0059(11) 0.007(3) -0.0015(11)
C451 0.0487(18) 0.026(2) 0.033(4) 0.0016(19) 0.003(2) 0.0024(19)
C381 0.044(2) 0.0463(18) 0.064(4) -0.0038(18) 0.009(3) 0.014(3)
C411 0.061(3) 0.069(3) 0.065(3) -0.010(2) -0.017(2) 0.021(3)
C51 0.038(3) 0.0260(13) 0.0308(19) 0.0014(14) -0.0045(19) -0.0011(14)
C52 0.0348(16) 0.041(2) 0.015(3) 0.001(2) -0.0092(19) 0.006(3)
C53 0.040(2) 0.0372(19) 0.032(5) -0.008(2) -0.007(3) 0.009(3)
C54 0.044(3) 0.0253(14) 0.040(2) -0.0057(15) -0.011(2) 0.0038(16)
C54a 0.026(3) 0.0243(11) 0.021(3) -0.0004(13) -0.020(3) 0.0002(13)
C55 0.037(4) 0.0187(10) 0.031(4) 0.0038(12) -0.018(4) -0.0052(12)
C56 0.040(3) 0.0266(11) 0.036(3) 0.0094(11) -0.006(2) -0.0046(11)
C56a 0.0342(14) 0.0259(11) 0.0392(14) 0.0040(9) -0.0023(12) 0.0003(9)
C57 0.032(2) 0.0344(14) 0.048(2) 0.0123(18) 0.0033(17) 0.0063(16)
C58 0.0354(18) 0.0280(15) 0.059(3) 0.0037(12) 0.0002(19) 0.0111(18)
C58a 0.0348(15) 0.0250(19) 0.059(3) -0.0056(12) 0.0001(18) 0.004(2)
C59 0.0384(17) 0.039(2) 0.056(3) -0.0035(16) 0.003(2) 0.001(2)
C60 0.043(2) 0.0416(19) 0.056(4) -0.0010(15) -0.008(2) 0.005(3)
C61 0.048(3) 0.036(2) 0.044(3) -0.0079(19) -0.010(3) -0.002(3)
C62 0.046(2) 0.029(3) 0.049(3) -0.0115(15) -0.0044(19) -0.004(3)
C62a 0.0373(19) 0.0248(11) 0.048(2) -0.0083(13) -0.0020(17) 0.000(2)
C63 0.0384(16) 0.0286(12) 0.048(2) -0.0001(11) -0.0031(13) -0.0084(12)
N64 0.0341(12) 0.0201(9) 0.0402(12) 0.0001(8) -0.0011(10) -0.0035(8)
C64a 0.0322(15) 0.0190(10) 0.0350(13) 0.0028(9) -0.0056(12) -0.0035(8)
C64b 0.024(3) 0.0226(11) 0.020(3) 0.0012(14) -0.017(3) -0.0009(12)
C641 0.0388(16) 0.0230(12) 0.028(3) 0.0037(11) 0.0107(18) 0.0010(12)
O641 0.061(3) 0.0211(10) 0.039(4) 0.0059(11) 0.007(3) -0.0015(11)
C651 0.0487(18) 0.026(2) 0.033(4) 0.0016(19) 0.003(2) 0.0024(19)
C581 0.044(2) 0.0463(18) 0.064(4) -0.0038(18) 0.009(3) 0.014(3)
C591 0.068(8) 0.122(12) 0.122(12) 0.038(8) 0.029(8) -0.006(9)

loop_
_atom_type_symbol
_atom_type_description
_atom_type_scat_dispersion_real
_atom_type_scat_dispersion_imag
_atom_type_scat_source
C C 0.0033 0.0016 'International Tables Vol C Tables 4.2.6.8 and 6.1.1.4'
H H 0.0000 0.0000 'International Tables Vol C Tables 4.2.6.8 and 6.1.1.4'
N N 0.0061 0.0033 'International Tables Vol C Tables 4.2.6.8 and 6.1.1.4'
O O 0.0106 0.0060 'International Tables Vol C Tables 4.2.6.8 and 6.1.1.4'

loop_
_geom_angle_atom_site_label_1
_geom_angle_atom_site_label_2
_geom_angle_atom_site_label_3
_geom_angle_site_symmetry_1
_geom_angle_site_symmetry_3
_geom_angle
_geom_angle_publ_flag
C2 C1 C14b . . 121.3(2) ?
C2 C1 H1 . . 119.3 ?
C14b C1 H1 . . 119.3 ?
C1 C2 C3 . . 120.1(3) ?
C1 C2 H2 . . 120.0 ?
C3 C2 H2 . . 120.0 ?
C4 C3 C2 . . 120.1(3) ?
C4 C3 H3 . . 119.9 ?
C2 C3 H3 . . 119.9 ?
C3 C4 C4a . . 121.2(2) ?
C3 C4 H4 . . 119.4 ?
C4a C4 H4 . . 119.4 ?
C5 C4a C14b . . 119.2(2) ?
C5 C4a C4 . . 121.8(2) ?
C14b C4a C4 . . 118.8(2) ?
C6 C5 C4a . . 120.9(2) ?
C6 C5 H5 . . 119.5 ?
C4a C5 H5 . . 119.5 ?
C5 C6 C6a . . 121.3(2) ?
C5 C6 H6 . . 119.3 ?
C6a C6 H6 . . 119.3 ?
C14a C6a C6 . . 118.2(2) ?
C14a C6a C7 . . 123.4(2) ?
C6 C6a C7 . . 118.3(3) ?
C6a C7 C8 . . 117.3(3) ?
C6a C7 H7A . . 108.0 ?
C8 C7 H7A . . 108.0 ?
C6a C7 H7B . . 108.0 ?
C8 C7 H7B . . 108.0 ?
H7A C7 H7B . . 107.2 ?
C7 C8 C8a . . 111.3(2) ?
C7 C8 C81 . . 109.9(3) ?
C8a C8 C81 . . 112.4(3) ?
C7 C8 H8 . . 107.7 ?
C8a C8 H8 . . 107.7 ?
C81 C8 H8 . . 107.7 ?
C9 C8a C12a . . 117.9(3) ?
C9 C8a C8 . . 122.6(3) ?
C12a C8a C8 . . 119.5(3) ?
C10 C9 C8a . . 120.6(3) ?
C10 C9 H9 . . 119.7 ?
C8a C9 H9 . . 119.7 ?
C11 C10 C9 . . 122.3(3) ?
C11 C10 H10 . . 118.8 ?
C9 C10 H10 . . 118.8 ?
C10 C11 C12 . . 117.5(3) ?
C10 C11 C111 . . 122.5(4) ?
C12 C11 C111 . . 120.0(4) ?
C12a C12 C11 . . 121.6(3) ?
C12a C12 H12 . . 119.2 ?
C11 C12 H12 . . 119.2 ?
C12 C12a C8a . . 120.2(3) ?
C12 C12a C13 . . 117.9(3) ?
C8a C12a C13 . . 121.9(3) ?
N14 C13 C12a . . 114.1(2) ?
N14 C13 H13A . . 108.7 ?
C12a C13 H13A . . 108.7 ?
N14 C13 H13B . . 108.7 ?
C12a C13 H13B . . 108.7 ?
H13A C13 H13B . . 107.6 ?
C141 N14 C14a . . 123.8(2) ?
C141 N14 C13 . . 117.9(2) ?
C14a N14 C13 . . 118.3(2) ?
C6a C14a C14b . . 122.1(2) ?
C6a C14a N14 . . 119.4(2) ?
C14b C14a N14 . . 118.5(2) ?
C1 C14b C14a . . 123.3(2) ?
C1 C14b C4a . . 118.4(2) ?
C14a C14b C4a . . 118.1(2) ?
O141 C141 N14 . . 121.0(3) ?
O141 C141 C151 . . 121.6(3) ?
N14 C141 C151 . . 117.0(2) ?
C141 C151 H15A . . 109.5 ?
C141 C151 H15B . . 109.5 ?
H15A C151 H15B . . 109.5 ?
C141 C151 H15C . . 109.5 ?
H15A C151 H15C . . 109.5 ?
H15B C151 H15C . . 109.5 ?
C8 C81 H81A . . 109.5 ?
C8 C81 H81B . . 109.5 ?
H81A C81 H81B . . 109.5 ?
C8 C81 H81C . . 109.5 ?
H81A C81 H81C . . 109.5 ?
H81B C81 H81C . . 109.5 ?
C11 C111 H11A . . 109.5 ?
C11 C111 H11B . . 109.5 ?
H11A C111 H11B . . 109.5 ?
C11 C111 H11C . . 109.5 ?
H11A C111 H11C . . 109.5 ?
H11B C111 H11C . . 109.5 ?
C32 C31 C44b . . 121.2(5) ?
C32 C31 H31 . . 119.4 ?
C44b C31 H31 . . 119.4 ?
C31 C32 C33 . . 119.9(5) ?
C31 C32 H32 . . 120.0 ?
C33 C32 H32 . . 120.0 ?
C34 C33 C32 . . 120.0(4) ?
C34 C33 H33 . . 120.0 ?
C32 C33 H33 . . 120.0 ?
C33 C34 C34a . . 121.2(6) ?
C33 C34 H34 . . 119.4 ?
C34a C34 H34 . . 119.4 ?
C35 C34a C44b . . 119.2(3) ?
C35 C34a C34 . . 121.7(6) ?
C44b C34a C34 . . 118.8(5) ?
C36 C35 C34a . . 120.9(4) ?
C36 C35 H35 . . 119.5 ?
C34a C35 H35 . . 119.5 ?
C35 C36 C36a . . 121.2(4) ?
C35 C36 H36 . . 119.4 ?
C36a C36 H36 . . 119.4 ?
C44a C36a C36 . . 118.2(4) ?
C44a C36a C37 . . 123.3(4) ?
C36 C36a C37 . . 118.3(4) ?
C36a C37 C38 . . 117.5(5) ?
C36a C37 H37A . . 107.9 ?
C38 C37 H37A . . 107.9 ?
C36a C37 H37B . . 107.9 ?
C38 C37 H37B . . 107.9 ?
H37A C37 H37B . . 107.2 ?
C37 C38 C38a . . 112.0(5) ?
C37 C38 C381 . . 110.7(5) ?
C38a C38 C381 . . 113.2(5) ?
C37 C38 H38 . . 106.8 ?
C38a C38 H38 . . 106.8 ?
C381 C38 H38 . . 106.8 ?
C39 C38a C42a . . 117.8(4) ?
C39 C38a C38 . . 122.4(4) ?
C42a C38a C38 . . 119.8(4) ?
C40 C39 C38a . . 120.6(4) ?
C40 C39 H39 . . 119.7 ?
C38a C39 H39 . . 119.7 ?
C41 C40 C39 . . 122.3(4) ?
C41 C40 H40 . . 118.8 ?
C39 C40 H40 . . 118.8 ?
C40 C41 C42 . . 117.4(5) ?
C40 C41 C411 . . 116.8(18) ?
C42 C41 C411 . . 125.3(18) ?
C42a C42 C41 . . 121.5(4) ?
C42a C42 H42 . . 119.3 ?
C41 C42 H42 . . 119.3 ?
C42 C42a C38a . . 120.1(4) ?
C42 C42a C43 . . 117.4(5) ?
C38a C42a C43 . . 122.2(5) ?
N44 C43 C42a . . 113.8(5) ?
N44 C43 H43A . . 108.8 ?
C42a C43 H43A . . 108.8 ?
N44 C43 H43B . . 108.8 ?
C42a C43 H43B . . 108.8 ?
H43A C43 H43B . . 107.7 ?
C441 N44 C44a . . 122.4(5) ?
C441 N44 C43 . . 116.6(5) ?
C44a N44 C43 . . 117.3(4) ?
C36a C44a C44b . . 122.2(3) ?
C36a C44a N44 . . 119.0(4) ?
C44b C44a N44 . . 118.1(4) ?
C31 C44b C44a . . 122.9(6) ?
C31 C44b C34a . . 118.1(4) ?
C44a C44b C34a . . 117.9(4) ?
O441 C441 N44 . . 119.9(7) ?
O441 C441 C451 . . 121.1(7) ?
N44 C441 C451 . . 116.2(5) ?
C441 C451 H45A . . 109.5 ?
C441 C451 H45B . . 109.5 ?
H45A C451 H45B . . 109.5 ?
C441 C451 H45C . . 109.5 ?
H45A C451 H45C . . 109.5 ?
H45B C451 H45C . . 109.5 ?
C38 C381 H38A . . 109.5 ?
C38 C381 H38B . . 109.5 ?
H38A C381 H38B . . 109.5 ?
C38 C381 H38C . . 109.5 ?
H38A C381 H38C . . 109.5 ?
H38B C381 H38C . . 109.5 ?
C41 C411 H41A . . 109.5 ?
C41 C411 H41B . . 109.5 ?
H41A C411 H41B . . 109.5 ?
C41 C411 H41C . . 109.5 ?
H41A C411 H41C . . 109.5 ?
H41B C411 H41C . . 109.5 ?
C52 C51 C64b . . 121.1(5) ?
C52 C51 H51 . . 119.5 ?
C64b C51 H51 . . 119.5 ?
C51 C52 C53 . . 119.8(5) ?
C51 C52 H52 . . 120.1 ?
C53 C52 H52 . . 120.1 ?
C54 C53 C52 . . 119.9(4) ?
C54 C53 H53 . . 120.0 ?
C52 C53 H53 . . 120.0 ?
C53 C54 C54a . . 121.3(4) ?
C53 C54 H54 . . 119.4 ?
C54a C54 H54 . . 119.4 ?
C55 C54a C64b . . 119.1(3) ?
C55 C54a C54 . . 121.5(5) ?
C64b C54a C54 . . 118.9(3) ?
C56 C55 C54a . . 120.9(4) ?
C56 C55 H55 . . 119.5 ?
C54a C55 H55 . . 119.5 ?
C55 C56 C56a . . 121.1(5) ?
C55 C56 H56 . . 119.4 ?
C56a C56 H56 . . 119.4 ?
C64a C56a C56 . . 118.1(3) ?
C64a C56a C57 . . 123.3(4) ?
C56 C56a C57 . . 118.0(4) ?
C56a C57 C58 . . 117.4(4) ?
C56a C57 H57A . . 107.9 ?
C58 C57 H57A . . 107.9 ?
C56a C57 H57B . . 107.9 ?
C58 C57 H57B . . 107.9 ?
H57A C57 H57B . . 107.2 ?
C57 C58 C58a . . 112.1(4) ?
C57 C58 C581 . . 110.8(5) ?
C58a C58 C581 . . 113.7(4) ?
C57 C58 H58 . . 106.6 ?
C58a C58 H58 . . 106.6 ?
C581 C58 H58 . . 106.6 ?
C59 C58a C62a . . 117.6(4) ?
C59 C58a C58 . . 123.4(4) ?
C62a C58a C58 . . 119.0(4) ?
C60 C59 C58a . . 120.5(4) ?
C60 C59 C591 . . 118.0(6) ?
C58a C59 C591 . . 121.5(6) ?
C61 C60 C59 . . 122.5(4) ?
C61 C60 H60 . . 118.7 ?
C59 C60 H60 . . 118.7 ?
C60 C61 C62 . . 117.4(4) ?
C60 C61 H61 . . 121.3 ?
C62 C61 H61 . . 121.3 ?
C62a C62 C61 . . 121.5(4) ?
C62a C62 H62 . . 119.3 ?
C61 C62 H62 . . 119.3 ?
C62 C62a C58a . . 120.3(3) ?
C62 C62a C63 . . 117.9(4) ?
C58a C62a C63 . . 121.7(4) ?
N64 C63 C62a . . 113.9(4) ?
N64 C63 H63A . . 108.8 ?
C62a C63 H63A . . 108.8 ?
N64 C63 H63B . . 108.8 ?
C62a C63 H63B . . 108.8 ?
H63A C63 H63B . . 107.7 ?
C641 N64 C64a . . 122.9(5) ?
C641 N64 C63 . . 117.0(5) ?
C64a N64 C63 . . 117.5(4) ?
C56a C64a C64b . . 122.2(3) ?
C56a C64a N64 . . 119.2(3) ?
C64b C64a N64 . . 118.1(3) ?
C51 C64b C64a . . 122.8(5) ?
C51 C64b C54a . . 118.1(3) ?
C64a C64b C54a . . 118.0(3) ?
O641 C641 N64 . . 120.3(8) ?
O641 C641 C651 . . 121.3(6) ?
N64 C641 C651 . . 116.6(5) ?
C641 C651 C65a . . 109.5 ?
C641 C651 H65B . . 109.5 ?
C65a C651 H65B . . 109.5 ?
C641 C651 H65C . . 109.5 ?
C65a C651 H65C . . 109.5 ?
H65B C651 H65C . . 109.5 ?
C58 C581 H58A . . 109.5 ?
C58 C581 H58B . . 109.5 ?
H58A C581 H58B . . 109.5 ?
C58 C581 H58C . . 109.5 ?
H58A C581 H58C . . 109.5 ?
H58B C581 H58C . . 109.5 ?
C59 C591 H59A . . 109.5 ?
C59 C591 H59B . . 109.5 ?
H59A C591 H59B . . 109.5 ?
C59 C591 H59C . . 109.5 ?
H59A C591 H59C . . 109.5 ?
H59B C591 H59C . . 109.5 ?
C2 C1 C14b . . 121.3(2) ?
C2 C1 H1 . . 119.3 ?
C14b C1 H1 . . 119.3 ?
C1 C2 C3 . . 120.1(3) ?
C1 C2 H2 . . 120.0 ?
C3 C2 H2 . . 120.0 ?
C4 C3 C2 . . 120.1(3) ?
C4 C3 H3 . . 119.9 ?
C2 C3 H3 . . 119.9 ?
C3 C4 C4a . . 121.2(2) ?
C3 C4 H4 . . 119.4 ?
C4a C4 H4 . . 119.4 ?
C5 C4a C14b . . 119.2(2) ?
C5 C4a C4 . . 121.8(2) ?
C14b C4a C4 . . 118.8(2) ?
C6 C5 C4a . . 120.9(2) ?
C6 C5 H5 . . 119.5 ?
C4a C5 H5 . . 119.5 ?
C5 C6 C6a . . 121.3(2) ?
C5 C6 H6 . . 119.3 ?
C6a C6 H6 . . 119.3 ?
C14a C6a C6 . . 118.2(2) ?
C14a C6a C7 . . 123.4(2) ?
C6 C6a C7 . . 118.3(3) ?
C6a C7 C8 . . 117.3(3) ?
C6a C7 H7A . . 108.0 ?
C8 C7 H7A . . 108.0 ?
C6a C7 H7B . . 108.0 ?
C8 C7 H7B . . 108.0 ?
H7A C7 H7B . . 107.2 ?
C7 C8 C8a . . 111.3(2) ?
C7 C8 C81 . . 109.9(3) ?
C8a C8 C81 . . 112.4(3) ?
C7 C8 H8 . . 107.7 ?
C8a C8 H8 . . 107.7 ?
C81 C8 H8 . . 107.7 ?
C9 C8a C12a . . 117.9(3) ?
C9 C8a C8 . . 122.6(3) ?
C12a C8a C8 . . 119.5(3) ?
C10 C9 C8a . . 120.6(3) ?
C10 C9 H9 . . 119.7 ?
C8a C9 H9 . . 119.7 ?
C11 C10 C9 . . 122.3(3) ?
C11 C10 H10 . . 118.8 ?
C9 C10 H10 . . 118.8 ?
C10 C11 C12 . . 117.5(3) ?
C10 C11 C111 . . 122.5(4) ?
C12 C11 C111 . . 120.0(4) ?
C12a C12 C11 . . 121.6(3) ?
C12a C12 H12 . . 119.2 ?
C11 C12 H12 . . 119.2 ?
C12 C12a C8a . . 120.2(3) ?
C12 C12a C13 . . 117.9(3) ?
C8a C12a C13 . . 121.9(3) ?
N14 C13 C12a . . 114.1(2) ?
N14 C13 H13A . . 108.7 ?
C12a C13 H13A . . 108.7 ?
N14 C13 H13B . . 108.7 ?
C12a C13 H13B . . 108.7 ?
H13A C13 H13B . . 107.6 ?
C141 N14 C14a . . 123.8(2) ?
C141 N14 C13 . . 117.9(2) ?
C14a N14 C13 . . 118.3(2) ?
C6a C14a C14b . . 122.1(2) ?
C6a C14a N14 . . 119.4(2) ?
C14b C14a N14 . . 118.5(2) ?
C1 C14b C14a . . 123.3(2) ?
C1 C14b C4a . . 118.4(2) ?
C14a C14b C4a . . 118.1(2) ?
O141 C141 N14 . . 121.0(3) ?
O141 C141 C151 . . 121.6(3) ?
N14 C141 C151 . . 117.0(2) ?
C141 C151 H15A . . 109.5 ?
C141 C151 H15B . . 109.5 ?
H15A C151 H15B . . 109.5 ?
C141 C151 H15C . . 109.5 ?
H15A C151 H15C . . 109.5 ?
H15B C151 H15C . . 109.5 ?
C8 C81 H81A . . 109.5 ?
C8 C81 H81B . . 109.5 ?
H81A C81 H81B . . 109.5 ?
C8 C81 H81C . . 109.5 ?
H81A C81 H81C . . 109.5 ?
H81B C81 H81C . . 109.5 ?
C11 C111 H11A . . 109.5 ?
C11 C111 H11B . . 109.5 ?
H11A C111 H11B . . 109.5 ?
C11 C111 H11C . . 109.5 ?
H11A C111 H11C . . 109.5 ?
H11B C111 H11C . . 109.5 ?
C32 C31 C44b . . 121.2(5) ?
C32 C31 H31 . . 119.4 ?
C44b C31 H31 . . 119.4 ?
C31 C32 C33 . . 119.9(5) ?
C31 C32 H32 . . 120.0 ?
C33 C32 H32 . . 120.0 ?
C34 C33 C32 . . 120.0(4) ?
C34 C33 H33 . . 120.0 ?
C32 C33 H33 . . 120.0 ?
C33 C34 C34a . . 121.2(6) ?
C33 C34 H34 . . 119.4 ?
C34a C34 H34 . . 119.4 ?
C35 C34a C44b . . 119.2(3) ?
C35 C34a C34 . . 121.7(6) ?
C44b C34a C34 . . 118.8(5) ?
C36 C35 C34a . . 120.9(4) ?
C36 C35 H35 . . 119.5 ?
C34a C35 H35 . . 119.5 ?
C35 C36 C36a . . 121.2(4) ?
C35 C36 H36 . . 119.4 ?
C36a C36 H36 . . 119.4 ?
C44a C36a C36 . . 118.2(4) ?
C44a C36a C37 . . 123.3(4) ?
C36 C36a C37 . . 118.3(4) ?
C36a C37 C38 . . 117.5(5) ?
C36a C37 H37A . . 107.9 ?
C38 C37 H37A . . 107.9 ?
C36a C37 H37B . . 107.9 ?
C38 C37 H37B . . 107.9 ?
H37A C37 H37B . . 107.2 ?
C37 C38 C38a . . 112.0(5) ?
C37 C38 C381 . . 110.7(5) ?
C38a C38 C381 . . 113.2(5) ?
C37 C38 H38 . . 106.8 ?
C38a C38 H38 . . 106.8 ?
C381 C38 H38 . . 106.8 ?
C39 C38a C42a . . 117.8(4) ?
C39 C38a C38 . . 122.4(4) ?
C42a C38a C38 . . 119.8(4) ?
C40 C39 C38a . . 120.6(4) ?
C40 C39 H39 . . 119.7 ?
C38a C39 H39 . . 119.7 ?
C41 C40 C39 . . 122.3(4) ?
C41 C40 H40 . . 118.8 ?
C39 C40 H40 . . 118.8 ?
C40 C41 C42 . . 117.4(5) ?
C40 C41 C411 . . 116.8(18) ?
C42 C41 C411 . . 125.3(18) ?
C42a C42 C41 . . 121.5(4) ?
C42a C42 H42 . . 119.3 ?
C41 C42 H42 . . 119.3 ?
C42 C42a C38a . . 120.1(4) ?
C42 C42a C43 . . 117.4(5) ?
C38a C42a C43 . . 122.2(5) ?
N44 C43 C42a . . 113.8(5) ?
N44 C43 H43A . . 108.8 ?
C42a C43 H43A . . 108.8 ?
N44 C43 H43B . . 108.8 ?
C42a C43 H43B . . 108.8 ?
H43A C43 H43B . . 107.7 ?
C441 N44 C44a . . 122.4(5) ?
C441 N44 C43 . . 116.6(5) ?
C44a N44 C43 . . 117.3(4) ?
C36a C44a C44b . . 122.2(3) ?
C36a C44a N44 . . 119.0(4) ?
C44b C44a N44 . . 118.1(4) ?
C31 C44b C44a . . 122.9(6) ?
C31 C44b C34a . . 118.1(4) ?
C44a C44b C34a . . 117.9(4) ?
O441 C441 N44 . . 119.9(7) ?
O441 C441 C451 . . 121.1(7) ?
N44 C441 C451 . . 116.2(5) ?
C441 C451 H45A . . 109.5 ?
C441 C451 H45B . . 109.5 ?
H45A C451 H45B . . 109.5 ?
C441 C451 H45C . . 109.5 ?
H45A C451 H45C . . 109.5 ?
H45B C451 H45C . . 109.5 ?
C38 C381 H38A . . 109.5 ?
C38 C381 H38B . . 109.5 ?
H38A C381 H38B . . 109.5 ?
C38 C381 H38C . . 109.5 ?
H38A C381 H38C . . 109.5 ?
H38B C381 H38C . . 109.5 ?
C41 C411 H41A . . 109.5 ?
C41 C411 H41B . . 109.5 ?
H41A C411 H41B . . 109.5 ?
C41 C411 H41C . . 109.5 ?
H41A C411 H41C . . 109.5 ?
H41B C411 H41C . . 109.5 ?
C52 C51 C64b . . 121.1(5) ?
C52 C51 H51 . . 119.5 ?
C64b C51 H51 . . 119.5 ?
C51 C52 C53 . . 119.8(5) ?
C51 C52 H52 . . 120.1 ?
C53 C52 H52 . . 120.1 ?
C54 C53 C52 . . 119.9(4) ?
C54 C53 H53 . . 120.0 ?
C52 C53 H53 . . 120.0 ?
C53 C54 C54a . . 121.3(4) ?
C53 C54 H54 . . 119.4 ?
C54a C54 H54 . . 119.4 ?
C55 C54a C64b . . 119.1(3) ?
C55 C54a C54 . . 121.5(5) ?
C64b C54a C54 . . 118.9(3) ?
C56 C55 C54a . . 120.9(4) ?
C56 C55 H55 . . 119.5 ?
C54a C55 H55 . . 119.5 ?
C55 C56 C56a . . 121.1(5) ?
C55 C56 H56 . . 119.4 ?
C56a C56 H56 . . 119.4 ?
C64a C56a C56 . . 118.1(3) ?
C64a C56a C57 . . 123.3(4) ?
C56 C56a C57 . . 118.0(4) ?
C56a C57 C58 . . 117.4(4) ?
C56a C57 H57A . . 107.9 ?
C58 C57 H57A . . 107.9 ?
C56a C57 H57B . . 107.9 ?
C58 C57 H57B . . 107.9 ?
H57A C57 H57B . . 107.2 ?
C57 C58 C58a . . 112.1(4) ?
C57 C58 C581 . . 110.8(5) ?
C58a C58 C581 . . 113.7(4) ?
C57 C58 H58 . . 106.6 ?
C58a C58 H58 . . 106.6 ?
C581 C58 H58 . . 106.6 ?
C59 C58a C62a . . 117.6(4) ?
C59 C58a C58 . . 123.4(4) ?
C62a C58a C58 . . 119.0(4) ?
C60 C59 C58a . . 120.5(4) ?
C60 C59 C591 . . 118.0(6) ?
C58a C59 C591 . . 121.5(6) ?
C61 C60 C59 . . 122.5(4) ?
C61 C60 H60 . . 118.7 ?
C59 C60 H60 . . 118.7 ?
C60 C61 C62 . . 117.4(4) ?
C60 C61 H61 . . 121.3 ?
C62 C61 H61 . . 121.3 ?
C62a C62 C61 . . 121.5(4) ?
C62a C62 H62 . . 119.3 ?
C61 C62 H62 . . 119.3 ?
C62 C62a C58a . . 120.3(3) ?
C62 C62a C63 . . 117.9(4) ?
C58a C62a C63 . . 121.7(4) ?
N64 C63 C62a . . 113.9(4) ?
N64 C63 H63A . . 108.8 ?
C62a C63 H63A . . 108.8 ?
N64 C63 H63B . . 108.8 ?
C62a C63 H63B . . 108.8 ?
H63A C63 H63B . . 107.7 ?
C641 N64 C64a . . 122.9(5) ?
C641 N64 C63 . . 117.0(5) ?
C64a N64 C63 . . 117.5(4) ?
C56a C64a C64b . . 122.2(3) ?
C56a C64a N64 . . 119.2(3) ?
C64b C64a N64 . . 118.1(3) ?
C51 C64b C64a . . 122.8(5) ?
C51 C64b C54a . . 118.1(3) ?
C64a C64b C54a . . 118.0(3) ?
O641 C641 N64 . . 120.3(8) ?
O641 C641 C651 . . 121.3(6) ?
N64 C641 C651 . . 116.6(5) ?
C641 C651 C65a . . 109.5 ?
C641 C651 H65B . . 109.5 ?
C65a C651 H65B . . 109.5 ?
C641 C651 H65C . . 109.5 ?
C65a C651 H65C . . 109.5 ?
H65B C651 H65C . . 109.5 ?
C58 C581 H58A . . 109.5 ?
C58 C581 H58B . . 109.5 ?
H58A C581 H58B . . 109.5 ?
C58 C581 H58C . . 109.5 ?
H58A C581 H58C . . 109.5 ?
H58B C581 H58C . . 109.5 ?
C59 C591 H59A . . 109.5 ?
C59 C591 H59B . . 109.5 ?
H59A C591 H59B . . 109.5 ?
C59 C591 H59C . . 109.5 ?
H59A C591 H59C . . 109.5 ?
H59B C591 H59C . . 109.5 ?

loop_
_geom_bond_atom_site_label_1
_geom_bond_atom_site_label_2
_geom_bond_site_symmetry_2
_geom_bond_distance
_geom_bond_publ_flag
C1 C2 . 1.375(5) y
C1 H1 . 0.9500 ?
C2 C3 . 1.409(3) y
C2 H2 . 0.9500 ?
C3 C4 . 1.366(6) y
C3 H3 . 0.9500 ?
C4 C4a . 1.424(5) y
C4 H4 . 0.9500 ?
C4a C5 . 1.410(3) y
C5 C6 . 1.364(4) y
C5 H5 . 0.9500 ?
C6 C6a . 1.421(3) y
C6 H6 . 0.9500 ?
C6a C14a . 1.377(3) y
C14a C14b . 1.423(3) y
C14b C1 . 1.419(3) y
C4a C14b . 1.423(3) y
C6a C7 . 1.516(3) ?
C7 C8 . 1.533(4) ?
C7 H7A . 0.9900 ?
C7 H7B . 0.9900 ?
C8 C8a . 1.534(4) ?
C8 C81 . 1.549(4) ?
C8 H8 . 1.0000 ?
C8a C9 . 1.398(4) ?
C8a C12a . 1.409(3) ?
C9 C10 . 1.391(5) ?
C9 H9 . 0.9500 ?
C10 C11 . 1.368(5) ?
C10 H10 . 0.9500 ?
C11 C12 . 1.404(4) ?
C11 C111 . 1.514(7) ?
C12 C12a . 1.390(4) ?
C12 H12 . 0.9500 ?
C12a C13 . 1.506(3) ?
C13 N14 . 1.490(3) ?
C13 H13A . 0.9900 ?
C13 H13B . 0.9900 ?
N14 C141 . 1.364(3) ?
N14 C14a . 1.440(3) ?
C141 O141 . 1.233(4) ?
C141 C151 . 1.505(3) ?
C151 H15A . 0.9800 ?
C151 H15B . 0.9800 ?
C151 H15C . 0.9800 ?
C81 H81A . 0.9800 ?
C81 H81B . 0.9800 ?
C81 H81C . 0.9800 ?
C111 H11A . 0.9800 ?
C111 H11B . 0.9800 ?
C111 H11C . 0.9800 ?
C31 C32 . 1.375(6) ?
C31 C44b . 1.422(5) ?
C31 H31 . 0.9500 ?
C32 C33 . 1.410(5) ?
C32 H32 . 0.9500 ?
C33 C34 . 1.366(7) ?
C33 H33 . 0.9500 ?
C34 C34a . 1.425(7) ?
C34 H34 . 0.9500 ?
C34a C35 . 1.410(5) ?
C34a C44b . 1.424(4) ?
C35 C36 . 1.364(5) ?
C35 H35 . 0.9500 ?
C36 C36a . 1.421(4) ?
C36 H36 . 0.9500 ?
C36a C44a . 1.376(4) ?
C36a C37 . 1.517(4) ?
C37 C38 . 1.528(6) ?
C37 H37A . 0.9900 ?
C37 H37B . 0.9900 ?
C38 C38a . 1.531(5) ?
C38 C381 . 1.543(6) ?
C38 H38 . 1.0000 ?
C38a C39 . 1.400(5) ?
C38a C42a . 1.409(5) ?
C39 C40 . 1.389(6) ?
C39 H39 . 0.9500 ?
C40 C41 . 1.369(6) ?
C40 H40 . 0.9500 ?
C41 C42 . 1.403(5) ?
C41 C411 . 1.47(4) ?
C42 C42a . 1.393(5) ?
C42 H42 . 0.9500 ?
C42a C43 . 1.507(5) ?
C43 N44 . 1.496(5) ?
C43 H43A . 0.9900 ?
C43 H43B . 0.9900 ?
N44 C441 . 1.374(5) ?
N44 C44a . 1.446(4) ?
C44a C44b . 1.424(5) ?
C441 O441 . 1.235(6) ?
C441 C451 . 1.507(5) ?
C451 H45A . 0.9800 ?
C451 H45B . 0.9800 ?
C451 H45C . 0.9800 ?
C381 H38A . 0.9800 ?
C381 H38B . 0.9800 ?
C381 H38C . 0.9800 ?
C411 H41A . 0.9800 ?
C411 H41B . 0.9800 ?
C411 H41C . 0.9800 ?
C51 C52 . 1.375(7) ?
C51 C64b . 1.422(4) ?
C51 H51 . 0.9500 ?
C52 C53 . 1.410(5) ?
C52 H52 . 0.9500 ?
C53 C54 . 1.365(7) ?
C53 H53 . 0.9500 ?
C54 C54a . 1.425(6) ?
C54 H54 . 0.9500 ?
C54a C55 . 1.411(4) ?
C54a C64b . 1.424(4) ?
C55 C56 . 1.364(6) ?
C55 H55 . 0.9500 ?
C56 C56a . 1.422(4) ?
C56 H56 . 0.9500 ?
C56a C64a . 1.376(4) ?
C56a C57 . 1.518(4) ?
C57 C58 . 1.528(5) ?
C57 H57A . 0.9900 ?
C57 H57B . 0.9900 ?
C58 C58a . 1.529(5) ?
C58 C581 . 1.541(6) ?
C58 H58 . 1.0000 ?
C58a C59 . 1.397(5) ?
C58a C62a . 1.414(4) ?
C59 C60 . 1.391(6) ?
C59 C591 . 1.481(7) ?
C60 C61 . 1.368(6) ?
C60 H60 . 0.9500 ?
C61 C62 . 1.404(5) ?
C61 H61 . 0.9500 ?
C62 C62a . 1.389(5) ?
C62 H62 . 0.9500 ?
C62a C63 . 1.506(4) ?
C63 N64 . 1.496(5) ?
C63 H63A . 0.9900 ?
C63 H63B . 0.9900 ?
N64 C641 . 1.370(5) ?
N64 C64a . 1.444(4) ?
C64a C64b . 1.424(4) ?
C641 O641 . 1.234(6) ?
C641 C651 . 1.507(5) ?
C651 C65a . 0.9800 ?
C651 H65B . 0.9800 ?
C651 H65C . 0.9800 ?
C581 H58A . 0.9800 ?
C581 H58B . 0.9800 ?
C581 H58C . 0.9800 ?
C591 H59A . 0.9800 ?
C591 H59B . 0.9800 ?
C591 H59C . 0.9800 ?

loop_
_geom_torsion_atom_site_label_1
_geom_torsion_atom_site_label_2
_geom_torsion_atom_site_label_3
_geom_torsion_atom_site_label_4
_geom_torsion_site_symmetry_1
_geom_torsion_site_symmetry_2
_geom_torsion_site_symmetry_3
_geom_torsion_site_symmetry_4
_geom_torsion
_geom_torsion_publ_flag
C14b C1 C2 C3 . . . . 2(2) ?
C1 C2 C3 C4 . . . . -1(3) ?
C2 C3 C4 C4a . . . . 1(4) ?
C3 C4 C4a C5 . . . . -176(3) ?
C3 C4 C4a C14b . . . . 0(4) ?
C14b C4a C5 C6 . . . . 0(2) ?
C4 C4a C5 C6 . . . . 176(3) ?
C4a C5 C6 C6a . . . . -1(3) ?
C5 C6 C6a C14a . . . . 0(3) ?
C5 C6 C6a C7 . . . . 176(2) ?
C14a C6a C7 C8 . . . . -50.5(12) ?
C6 C6a C7 C8 . . . . 133.1(14) ?
C6a C7 C8 C8a . . . . -33.8(6) ?
C6a C7 C8 C81 . . . . -159.0(6) ?
C7 C8 C8a C9 . . . . -89.5(5) ?
C81 C8 C8a C9 . . . . 34.2(6) ?
C7 C8 C8a C12a . . . . 87.5(7) ?
C81 C8 C8a C12a . . . . -148.8(7) ?
C12a C8a C9 C10 . . . . 0.4(7) ?
C8 C8a C9 C10 . . . . 177.5(4) ?
C8a C9 C10 C11 . . . . -0.6(7) ?
C9 C10 C11 C12 . . . . 0.1(11) ?
C9 C10 C11 C111 . . . . 179.0(5) ?
C10 C11 C12 C12a . . . . 0.5(15) ?
C111 C11 C12 C12a . . . . -178.5(9) ?
C11 C12 C12a C8a . . . . -0.6(17) ?
C11 C12 C12a C13 . . . . 177.8(9) ?
C9 C8a C12a C12 . . . . 0.1(13) ?
C8 C8a C12a C12 . . . . -177.0(8) ?
C9 C8a C12a C13 . . . . -178.2(6) ?
C8 C8a C12a C13 . . . . 4.7(9) ?
C12 C12a C13 N14 . . . . 126.1(10) ?
C8a C12a C13 N14 . . . . -55.5(9) ?
C12a C13 N14 C141 . . . . 147.0(11) ?
C12a C13 N14 C14a . . . . -31.1(8) ?
C6 C6a C14a C14b . . . . 2.4(16) ?
C7 C6a C14a C14b . . . . -174.0(9) ?
C6 C6a C14a N14 . . . . -178.0(14) ?
C7 C6a C14a N14 . . . . 5.7(13) ?
C141 N14 C14a C6a . . . . -90.7(14) ?
C13 N14 C14a C6a . . . . 87.3(9) ?
C141 N14 C14a C14b . . . . 89.0(14) ?
C13 N14 C14a C14b . . . . -93.0(11) ?
C2 C1 C14b C14a . . . . 173.2(16) ?
C2 C1 C14b C4a . . . . -1(2) ?
C6a C14a C14b C1 . . . . -177.6(14) ?
N14 C14a C14b C1 . . . . 2.7(16) ?
C6a C14a C14b C4a . . . . -3.1(16) ?
N14 C14a C14b C4a . . . . 177.3(8) ?
C5 C4a C14b C1 . . . . 176.7(14) ?
C4 C4a C14b C1 . . . . 1(2) ?
C5 C4a C14b C14a . . . . 1.9(16) ?
C4 C4a C14b C14a . . . . -174(2) ?
C14a N14 C141 O141 . . . . -175.0(16) ?
C13 N14 C141 O141 . . . . 7(2) ?
C14a N14 C141 C151 . . . . -2(2) ?
C13 N14 C141 C151 . . . . -179.6(15) ?
C44b C31 C32 C33 . . . . 10(9) ?
C31 C32 C33 C34 . . . . -4(11) ?
C32 C33 C34 C34a . . . . -5(12) ?
C33 C34 C34a C35 . . . . 180(7) ?
C33 C34 C34a C44b . . . . 7(10) ?
C44b C34a C35 C36 . . . . 1(7) ?
C34 C34a C35 C36 . . . . -172(7) ?
C34a C35 C36 C36a . . . . 5(9) ?
C35 C36 C36a C44a . . . . -5(7) ?
C35 C36 C36a C37 . . . . 179(5) ?
C44a C36a C37 C38 . . . . -92(2) ?
C36 C36a C37 C38 . . . . 84(4) ?
C36a C37 C38 C38a . . . . 20.4(18) ?
C36a C37 C38 C381 . . . . 147.7(19) ?
C37 C38 C38a C39 . . . . -130(2) ?
C381 C38 C38a C39 . . . . 104(2) ?
C37 C38 C38a C42a . . . . 53(2) ?
C381 C38 C38a C42a . . . . -73(2) ?
C42a C38a C39 C40 . . . . 0.4(18) ?
C38 C38a C39 C40 . . . . -177.2(16) ?
C38a C39 C40 C41 . . . . 2(2) ?
C39 C40 C41 C42 . . . . -6(5) ?
C39 C40 C41 C411 . . . . -178(3) ?
C40 C41 C42 C42a . . . . 7(6) ?
C411 C41 C42 C42a . . . . 178(4) ?
C41 C42 C42a C38a . . . . -4(5) ?
C41 C42 C42a C43 . . . . 170(3) ?
C39 C38a C42a C42 . . . . 0(4) ?
C38 C38a C42a C42 . . . . 178(3) ?
C39 C38a C42a C43 . . . . -172.9(18) ?
C38 C38a C42a C43 . . . . 5(3) ?
C42 C42a C43 N44 . . . . 94(3) ?
C38a C42a C43 N44 . . . . -93(2) ?
C42a C43 N44 C441 . . . . -179.5(18) ?
C42a C43 N44 C44a . . . . 21.7(18) ?
C36 C36a C44a C44b . . . . -1(4) ?
C37 C36a C44a C44b . . . . 175(3) ?
C36 C36a C44a N44 . . . . -171(3) ?
C37 C36a C44a N44 . . . . 5(3) ?
C441 N44 C44a C36a . . . . -105(2) ?
C43 N44 C44a C36a . . . . 53(2) ?
C441 N44 C44a C44b . . . . 85(3) ?
C43 N44 C44a C44b . . . . -118(3) ?
C32 C31 C44b C44a . . . . -175(6) ?
C32 C31 C44b C34a . . . . -8(7) ?
C36a C44a C44b C31 . . . . 173(4) ?
N44 C44a C44b C31 . . . . -17(4) ?
C36a C44a C44b C34a . . . . 6(4) ?
N44 C44a C44b C34a . . . . 176(3) ?
C35 C34a C44b C31 . . . . -174(5) ?
C34 C34a C44b C31 . . . . -1(6) ?
C35 C34a C44b C44a . . . . -6(5) ?
C34 C34a C44b C44a . . . . 167(6) ?
C44a N44 C441 O441 . . . . 177(5) ?
C43 N44 C441 O441 . . . . 20(5) ?
C44a N44 C441 C451 . . . . 16(5) ?
C43 N44 C441 C451 . . . . -142(5) ?
C64b C51 C52 C53 . . . . -12(5) ?
C51 C52 C53 C54 . . . . 9(7) ?
C52 C53 C54 C54a . . . . -1(10) ?
C53 C54 C54a C55 . . . . 169(6) ?
C53 C54 C54a C64b . . . . -3(9) ?
C64b C54a C55 C56 . . . . 6(5) ?
C54 C54a C55 C56 . . . . -165(6) ?
C54a C55 C56 C56a . . . . -8(7) ?
C55 C56 C56a C64a . . . . 8(6) ?
C55 C56 C56a C57 . . . . -163(5) ?
C64a C56a C57 C58 . . . . -37(3) ?
C56 C56a C57 C58 . . . . 133(3) ?
C56a C57 C58 C58a . . . . -39.7(15) ?
C56a C57 C58 C581 . . . . -167.9(15) ?
C57 C58 C58a C59 . . . . -86.2(13) ?
C581 C58 C58a C59 . . . . 40.5(14) ?
C57 C58 C58a C62a . . . . 94.9(18) ?
C581 C58 C58a C62a . . . . -138.5(18) ?
C62a C58a C59 C60 . . . . 3.8(17) ?
C58 C58a C59 C60 . . . . -175.2(12) ?
C62a C58a C59 C591 . . . . -174.0(19) ?
C58 C58a C59 C591 . . . . 7.0(16) ?
C58a C59 C60 C61 . . . . 0.0(19) ?
C591 C59 C60 C61 . . . . 177.8(19) ?
C59 C60 C61 C62 . . . . -2(3) ?
C60 C61 C62 C62a . . . . 0(4) ?
C61 C62 C62a C58a . . . . 4(4) ?
C61 C62 C62a C63 . . . . 180(2) ?
C59 C58a C62a C62 . . . . -6(3) ?
C58 C58a C62a C62 . . . . 173(2) ?
C59 C58a C62a C63 . . . . 178.7(14) ?
C58 C58a C62a C63 . . . . -2(2) ?
C62 C62a C63 N64 . . . . 136(3) ?
C58a C62a C63 N64 . . . . -48(2) ?
C62a C63 N64 C641 . . . . 163(3) ?
C62a C63 N64 C64a . . . . -34.5(17) ?
C56 C56a C64a C64b . . . . -7(4) ?
C57 C56a C64a C64b . . . . 163(2) ?
C56 C56a C64a N64 . . . . -179(3) ?
C57 C56a C64a N64 . . . . -9(3) ?
C641 N64 C64a C56a . . . . -101(3) ?
C63 N64 C64a C56a . . . . 98(2) ?
C641 N64 C64a C64b . . . . 87(3) ?
C63 N64 C64a C64b . . . . -74(3) ?
C52 C51 C64b C64a . . . . -159(4) ?
C52 C51 C64b C54a . . . . 8(5) ?
C56a C64a C64b C51 . . . . 172(3) ?
N64 C64a C64b C51 . . . . -15(3) ?
C56a C64a C64b C54a . . . . 5(4) ?
N64 C64a C64b C54a . . . . 177(2) ?
C55 C54a C64b C51 . . . . -172(3) ?
C54 C54a C64b C51 . . . . -1(5) ?
C55 C54a C64b C64a . . . . -5(4) ?
C54 C54a C64b C64a . . . . 167(4) ?
C64a N64 C641 O641 . . . . 172(4) ?
C63 N64 C641 O641 . . . . -27(5) ?
C64a N64 C641 C651 . . . . 8(5) ?
C63 N64 C641 C651 . . . . 169(3) ?
